data_7031513
loop_
_publ_author_name
'Batema, Guido D.'
'Lutz, Martin'
'Spek, Anthony L.'
'van Walree, Cornelis A.'
'van Klink, Gerard P. M.'
'van Koten, Gerard'

_publ_section_title
;
 Organometallic benzylidene anilines: donor-acceptor features in
 NCN-pincer Pt(ii) complexes with a 4-(E)-[(4-R-phenyl)imino]methyl
 substituent.
;
_journal_issue 32
_journal_name_full 'Dalton transactions (Cambridge, England : 2003)'
_journal_page_first 12200
_journal_page_last 12209
_journal_paper_doi 10.1039/c4dt01023j
_journal_volume 43
_journal_year 2014
_chemical_formula_moiety 'C19 H23 Cl2 N3 Pt'
_chemical_formula_sum 'C19 H23 Cl2 N3 Pt'
_chemical_formula_weight 559.39
_chemical_name_systematic
;
?
;
_space_group_IT_number 14
_symmetry_cell_setting monoclinic
_symmetry_space_group_name_Hall '-P 2ybc'
_symmetry_space_group_name_H-M 'P 1 21/c 1'
_atom_sites_solution_hydrogens difmap
_atom_sites_solution_primary heavy
_atom_sites_solution_secondary difmap
_audit_creation_method SHELXL-97
_cell_angle_alpha 90.00
_cell_angle_beta 94.713(3)
_cell_angle_gamma 90.00
_cell_formula_units_Z 4
_cell_length_a 18.1760(4)
_cell_length_b 8.9325(3)
_cell_length_c 11.8834(3)
_cell_measurement_reflns_used 29112
_cell_measurement_temperature 150(2)
_cell_measurement_theta_max 27.50
_cell_measurement_theta_min 2.28
_cell_volume 1922.83(9)
_computing_cell_refinement Peakref
_computing_data_collection 'Nonius COLLECT'
_computing_data_reduction 'EvalCCD, Sadabs'
_computing_structure_refinement 'SHELXL-97 (Sheldrick, 1997)'
_computing_structure_solution 'coordinates from s3660a'
_diffrn_ambient_temperature 150(2)
_diffrn_measured_fraction_theta_full 1.000
_diffrn_measured_fraction_theta_max 1.000
_diffrn_measurement_device_type 'Nonius KappaCCD'
_diffrn_measurement_method '\f and \w scans'
_diffrn_radiation_monochromator graphite
_diffrn_radiation_source 'rotating anode'
_diffrn_radiation_type MoK\a
_diffrn_radiation_wavelength 0.71073
_diffrn_reflns_av_R_equivalents 0.0401
_diffrn_reflns_av_sigmaI/netI 0.0180
_diffrn_reflns_limit_h_max 23
_diffrn_reflns_limit_h_min -23
_diffrn_reflns_limit_k_max 11
_diffrn_reflns_limit_k_min -11
_diffrn_reflns_limit_l_max 15
_diffrn_reflns_limit_l_min -15
_diffrn_reflns_number 53574
_diffrn_reflns_theta_full 27.49
_diffrn_reflns_theta_max 27.49
_diffrn_reflns_theta_min 2.25
_exptl_absorpt_coefficient_mu 7.582
_exptl_absorpt_correction_T_max 0.51
_exptl_absorpt_correction_T_min 0.18
_exptl_absorpt_correction_type multi-scan
_exptl_crystal_colour orange
_exptl_crystal_density_diffrn 1.932
_exptl_crystal_density_method 'not measured'
_exptl_crystal_description plate
_exptl_crystal_F_000 1080
_exptl_crystal_size_max 0.27
_exptl_crystal_size_mid 0.27
_exptl_crystal_size_min 0.09
_refine_diff_density_max 0.452
_refine_diff_density_min -0.986
_refine_diff_density_rms 0.093
_refine_ls_extinction_method none
_refine_ls_goodness_of_fit_ref 1.055
_refine_ls_hydrogen_treatment constr
_refine_ls_matrix_type full
_refine_ls_number_parameters 230
_refine_ls_number_reflns 4417
_refine_ls_number_restraints 0
_refine_ls_restrained_S_all 1.055
_refine_ls_R_factor_all 0.0219
_refine_ls_R_factor_gt 0.0156
_refine_ls_shift/su_max 0.003
_refine_ls_shift/su_mean 0.000
_refine_ls_structure_factor_coef Fsqd
_refine_ls_weighting_details 'calc w=1/[\s^2^(Fo^2^)+(0.0179P)^2^+0.6020P] where P=(Fo^2^+2Fc^2^)/3'
_refine_ls_weighting_scheme calc
_refine_ls_wR_factor_gt 0.0327
_refine_ls_wR_factor_ref 0.0343
_reflns_number_gt 3901
_reflns_number_total 4417
_reflns_threshold_expression I>2\s(I)
_cod_data_source_file c4dt01023j2.cif
_cod_data_source_block s3659a
_cod_depositor_comments 'Adding full bibliography for 7031512--7031514.cif.'
_cod_original_cell_volume 1922.84(9)
_cod_original_sg_symbol_H-M 'P 21/c'
_cod_database_code 7031513

loop_
_symmetry_equiv_pos_as_xyz
'x, y, z'
'-x, y+1/2, -z+1/2'
'-x, -y, -z'
'x, -y-1/2, z-1/2'

loop_
_atom_site_label
_atom_site_type_symbol
_atom_site_fract_x
_atom_site_fract_y
_atom_site_fract_z
_atom_site_U_iso_or_equiv
_atom_site_adp_type
_atom_site_occupancy
_atom_site_symmetry_multiplicity
_atom_site_calc_flag
_atom_site_refinement_flags
Pt1 Pt 0.128842(4) 0.458162(9) 0.390063(7) 0.01222(3) Uani 1 1 d .
Cl1 Cl 0.02871(3) 0.48136(6) 0.24468(5) 0.01873(12) Uani 1 1 d .
Cl2 Cl 0.47876(4) 0.54681(7) 1.35769(5) 0.02923(14) Uani 1 1 d .
N1 N 0.19514(10) 0.6285(2) 0.33195(15) 0.0166(4) Uani 1 1 d .
N2 N 0.08619(10) 0.2863(2) 0.48434(15) 0.0135(4) Uani 1 1 d .
N3 N 0.33542(11) 0.4421(2) 0.89763(17) 0.0200(4) Uani 1 1 d .
C1 C 0.20405(12) 0.4580(2) 0.51320(19) 0.0136(4) Uani 1 1 d .
C2 C 0.26761(12) 0.5431(2) 0.50661(19) 0.0155(4) Uani 1 1 d .
C3 C 0.31777(13) 0.5543(2) 0.60117(19) 0.0168(5) Uani 1 1 d .
H3 H 0.3614 0.6122 0.5982 0.020 Uiso 1 1 calc R
C4 C 0.30345(12) 0.4789(2) 0.70179(19) 0.0149(5) Uani 1 1 d .
C5 C 0.23917(12) 0.3917(3) 0.70589(18) 0.0149(4) Uani 1 1 d .
H5 H 0.2304 0.3387 0.7728 0.018 Uiso 1 1 calc R
C6 C 0.18901(12) 0.3833(3) 0.61279(17) 0.0137(4) Uani 1 1 d .
C7 C 0.27229(12) 0.6117(3) 0.39111(19) 0.0192(5) Uani 1 1 d .
H7A H 0.3026 0.5471 0.3454 0.023 Uiso 1 1 calc R
H7B H 0.2963 0.7111 0.3988 0.023 Uiso 1 1 calc R
C8 C 0.16415(14) 0.7754(3) 0.3644(2) 0.0249(6) Uani 1 1 d .
H8A H 0.1947 0.8566 0.3381 0.037 Uiso 1 1 calc R
H8B H 0.1639 0.7806 0.4468 0.037 Uiso 1 1 calc R
H8C H 0.1136 0.7855 0.3298 0.037 Uiso 1 1 calc R
C9 C 0.20059(14) 0.6276(3) 0.20744(19) 0.0269(6) Uani 1 1 d .
H9A H 0.1515 0.6434 0.1687 0.040 Uiso 1 1 calc R
H9B H 0.2201 0.5309 0.1847 0.040 Uiso 1 1 calc R
H9C H 0.2338 0.7078 0.1871 0.040 Uiso 1 1 calc R
C10 C 0.11342(12) 0.3131(3) 0.60731(17) 0.0160(5) Uani 1 1 d .
H10A H 0.0788 0.3802 0.6431 0.019 Uiso 1 1 calc R
H10B H 0.1157 0.2169 0.6488 0.019 Uiso 1 1 calc R
C11 C 0.11728(13) 0.1409(3) 0.4482(2) 0.0185(5) Uani 1 1 d .
H11A H 0.0992 0.0596 0.4940 0.028 Uiso 1 1 calc R
H11B H 0.1713 0.1446 0.4586 0.028 Uiso 1 1 calc R
H11C H 0.1018 0.1232 0.3684 0.028 Uiso 1 1 calc R
C12 C 0.00427(11) 0.2723(3) 0.47671(19) 0.0179(5) Uani 1 1 d .
H12A H -0.0139 0.2487 0.3988 0.027 Uiso 1 1 calc R
H12B H -0.0174 0.3669 0.4994 0.027 Uiso 1 1 calc R
H12C H -0.0097 0.1919 0.5269 0.027 Uiso 1 1 calc R
C13 C 0.35234(13) 0.4998(3) 0.8047(2) 0.0171(5) Uani 1 1 d .
H13 H 0.3965 0.5561 0.8025 0.020 Uiso 1 1 calc R
C14 C 0.37597(13) 0.4707(3) 1.0020(2) 0.0175(5) Uani 1 1 d .
C15 C 0.42128(13) 0.5942(3) 1.0270(2) 0.0208(5) Uani 1 1 d .
H15 H 0.4302 0.6636 0.9692 0.025 Uiso 1 1 calc R
C16 C 0.45357(13) 0.6167(3) 1.1359(2) 0.0214(5) Uani 1 1 d .
H16 H 0.4844 0.7010 1.1525 0.026 Uiso 1 1 calc R
C17 C 0.44027(13) 0.5151(3) 1.2199(2) 0.0195(5) Uani 1 1 d .
C18 C 0.39647(14) 0.3901(3) 1.1973(2) 0.0233(5) Uani 1 1 d .
H18 H 0.3886 0.3199 1.2552 0.028 Uiso 1 1 calc R
C19 C 0.36428(13) 0.3692(3) 1.08854(19) 0.0215(5) Uani 1 1 d .
H19 H 0.3337 0.2844 1.0724 0.026 Uiso 1 1 calc R

loop_
_atom_site_aniso_label
_atom_site_aniso_U_11
_atom_site_aniso_U_22
_atom_site_aniso_U_33
_atom_site_aniso_U_23
_atom_site_aniso_U_13
_atom_site_aniso_U_12
Pt1 0.01248(5) 0.01292(5) 0.01131(4) 0.00032(3) 0.00124(3) -0.00019(4)
Cl1 0.0180(3) 0.0212(3) 0.0164(3) -0.0010(2) -0.0023(2) 0.0057(2)
Cl2 0.0310(3) 0.0369(4) 0.0182(3) -0.0065(3) -0.0075(2) 0.0046(3)
N1 0.0183(10) 0.0180(10) 0.0137(9) 0.0040(8) 0.0030(7) -0.0017(8)
N2 0.0120(9) 0.0143(9) 0.0142(9) -0.0012(7) 0.0010(7) -0.0023(8)
N3 0.0221(11) 0.0204(11) 0.0167(10) 0.0015(8) -0.0038(8) -0.0020(9)
C1 0.0118(10) 0.0151(11) 0.0143(10) -0.0021(9) 0.0034(8) 0.0015(9)
C2 0.0149(11) 0.0165(11) 0.0155(11) 0.0009(9) 0.0032(8) -0.0005(9)
C3 0.0134(11) 0.0158(11) 0.0214(12) -0.0006(9) 0.0024(9) -0.0020(9)
C4 0.0142(11) 0.0148(11) 0.0157(11) -0.0034(9) 0.0010(9) 0.0014(9)
C5 0.0168(11) 0.0154(11) 0.0128(10) 0.0013(9) 0.0031(8) 0.0022(9)
C6 0.0162(11) 0.0127(10) 0.0125(10) -0.0005(9) 0.0025(8) 0.0016(9)
C7 0.0143(11) 0.0242(12) 0.0195(12) 0.0045(10) 0.0027(9) -0.0026(10)
C8 0.0279(14) 0.0160(12) 0.0310(14) 0.0041(11) 0.0032(11) -0.0006(11)
C9 0.0277(14) 0.0385(16) 0.0148(12) 0.0061(11) 0.0049(10) -0.0068(13)
C10 0.0178(11) 0.0181(11) 0.0119(10) -0.0011(9) 0.0009(9) -0.0042(9)
C11 0.0190(12) 0.0143(11) 0.0221(12) -0.0011(9) 0.0017(9) 0.0022(10)
C12 0.0127(11) 0.0201(12) 0.0208(12) -0.0010(10) 0.0017(9) -0.0024(9)
C13 0.0140(11) 0.0163(11) 0.0207(12) -0.0027(9) -0.0004(9) 0.0024(9)
C14 0.0154(11) 0.0192(12) 0.0177(11) -0.0021(10) -0.0009(9) 0.0019(10)
C15 0.0203(12) 0.0191(12) 0.0225(12) 0.0026(10) -0.0019(10) 0.0004(10)
C16 0.0211(12) 0.0184(12) 0.0239(12) -0.0025(10) -0.0036(10) -0.0016(10)
C17 0.0184(12) 0.0228(12) 0.0163(12) -0.0030(9) -0.0046(9) 0.0060(10)
C18 0.0260(13) 0.0225(13) 0.0210(12) 0.0042(11) 0.0001(10) -0.0002(11)
C19 0.0234(13) 0.0197(12) 0.0209(12) 0.0021(10) -0.0009(10) -0.0043(10)

loop_
_atom_type_symbol
_atom_type_description
_atom_type_scat_dispersion_real
_atom_type_scat_dispersion_imag
_atom_type_scat_source
C C 0.0033 0.0016 'International Tables Vol C Tables 4.2.6.8 and 6.1.1.4'
H H 0.0000 0.0000 'International Tables Vol C Tables 4.2.6.8 and 6.1.1.4'
Cl Cl 0.1484 0.1585 'International Tables Vol C Tables 4.2.6.8 and 6.1.1.4'
N N 0.0061 0.0033 'International Tables Vol C Tables 4.2.6.8 and 6.1.1.4'
Pt Pt -1.7033 8.3905 'International Tables Vol C Tables 4.2.6.8 and 6.1.1.4'

loop_
_geom_angle_atom_site_label_1
_geom_angle_atom_site_label_2
_geom_angle_atom_site_label_3
_geom_angle
C1 Pt1 N2 82.11(8)
C1 Pt1 N1 81.88(8)
N2 Pt1 N1 163.98(7)
C1 Pt1 Cl1 173.85(7)
N2 Pt1 Cl1 98.97(5)
N1 Pt1 Cl1 97.02(5)
C9 N1 C8 108.61(19)
C9 N1 C7 108.90(17)
C8 N1 C7 108.67(18)
C9 N1 Pt1 114.23(15)
C8 N1 Pt1 108.32(14)
C7 N1 Pt1 108.01(13)
C12 N2 C11 108.01(17)
C12 N2 C10 108.42(16)
C11 N2 C10 108.14(17)
C12 N2 Pt1 116.30(14)
C11 N2 Pt1 108.63(13)
C10 N2 Pt1 107.10(12)
C13 N3 C14 122.6(2)
C2 C1 C6 121.8(2)
C2 C1 Pt1 119.99(17)
C6 C1 Pt1 117.85(16)
C1 C2 C3 119.1(2)
C1 C2 C7 112.4(2)
C3 C2 C7 128.5(2)
C2 C3 C4 119.6(2)
C2 C3 H3 120.2
C4 C3 H3 120.2
C5 C4 C3 120.2(2)
C5 C4 C13 119.4(2)
C3 C4 C13 120.3(2)
C6 C5 C4 119.9(2)
C6 C5 H5 120.0
C4 C5 H5 120.0
C5 C6 C1 119.3(2)
C5 C6 C10 126.78(19)
C1 C6 C10 113.65(19)
C2 C7 N1 109.91(17)
C2 C7 H7A 109.7
N1 C7 H7A 109.7
C2 C7 H7B 109.7
N1 C7 H7B 109.7
H7A C7 H7B 108.2
N1 C8 H8A 109.5
N1 C8 H8B 109.5
H8A C8 H8B 109.5
N1 C8 H8C 109.5
H8A C8 H8C 109.5
H8B C8 H8C 109.5
N1 C9 H9A 109.5
N1 C9 H9B 109.5
H9A C9 H9B 109.5
N1 C9 H9C 109.5
H9A C9 H9C 109.5
H9B C9 H9C 109.5
C6 C10 N2 109.27(16)
C6 C10 H10A 109.8
N2 C10 H10A 109.8
C6 C10 H10B 109.8
N2 C10 H10B 109.8
H10A C10 H10B 108.3
N2 C11 H11A 109.5
N2 C11 H11B 109.5
H11A C11 H11B 109.5
N2 C11 H11C 109.5
H11A C11 H11C 109.5
H11B C11 H11C 109.5
N2 C12 H12A 109.5
N2 C12 H12B 109.5
H12A C12 H12B 109.5
N2 C12 H12C 109.5
H12A C12 H12C 109.5
H12B C12 H12C 109.5
N3 C13 C4 119.8(2)
N3 C13 H13 120.1
C4 C13 H13 120.1
C15 C14 C19 118.5(2)
C15 C14 N3 126.0(2)
C19 C14 N3 115.3(2)
C16 C15 C14 120.7(2)
C16 C15 H15 119.7
C14 C15 H15 119.7
C17 C16 C15 119.3(2)
C17 C16 H16 120.3
C15 C16 H16 120.3
C18 C17 C16 121.3(2)
C18 C17 Cl2 119.44(19)
C16 C17 Cl2 119.21(19)
C17 C18 C19 118.8(2)
C17 C18 H18 120.6
C19 C18 H18 120.6
C18 C19 C14 121.3(2)
C18 C19 H19 119.3
C14 C19 H19 119.3

loop_
_geom_bond_atom_site_label_1
_geom_bond_atom_site_label_2
_geom_bond_distance
Pt1 C1 1.919(2)
Pt1 N2 2.0867(18)
Pt1 N1 2.0931(19)
Pt1 Cl1 2.4132(6)
Cl2 C17 1.750(2)
N1 C9 1.491(3)
N1 C8 1.491(3)
N1 C7 1.523(3)
N2 C12 1.490(3)
N2 C11 1.493(3)
N2 C10 1.523(3)
N3 C13 1.279(3)
N3 C14 1.413(3)
C1 C2 1.390(3)
C1 C6 1.405(3)
C2 C3 1.391(3)
C2 C7 1.512(3)
C3 C4 1.415(3)
C3 H3 0.9500
C4 C5 1.408(3)
C4 C13 1.463(3)
C5 C6 1.377(3)
C5 H5 0.9500
C6 C10 1.507(3)
C7 H7A 0.9900
C7 H7B 0.9900
C8 H8A 0.9800
C8 H8B 0.9800
C8 H8C 0.9800
C9 H9A 0.9800
C9 H9B 0.9800
C9 H9C 0.9800
C10 H10A 0.9900
C10 H10B 0.9900
C11 H11A 0.9800
C11 H11B 0.9800
C11 H11C 0.9800
C12 H12A 0.9800
C12 H12B 0.9800
C12 H12C 0.9800
C13 H13 0.9500
C14 C15 1.394(3)
C14 C19 1.401(3)
C15 C16 1.391(3)
C15 H15 0.9500
C16 C17 1.385(3)
C16 H16 0.9500
C17 C18 1.385(4)
C18 C19 1.387(3)
C18 H18 0.9500
C19 H19 0.9500

loop_
_geom_torsion_atom_site_label_1
_geom_torsion_atom_site_label_2
_geom_torsion_atom_site_label_3
_geom_torsion_atom_site_label_4
_geom_torsion
C1 Pt1 N1 C9 142.23(17)
N2 Pt1 N1 C9 139.8(2)
Cl1 Pt1 N1 C9 -43.87(16)
C1 Pt1 N1 C8 -96.61(15)
N2 Pt1 N1 C8 -99.1(3)
Cl1 Pt1 N1 C8 77.29(14)
C1 Pt1 N1 C7 20.91(14)
N2 Pt1 N1 C7 18.5(3)
Cl1 Pt1 N1 C7 -165.19(13)
C1 Pt1 N2 C12 147.99(16)
N1 Pt1 N2 C12 150.4(2)
Cl1 Pt1 N2 C12 -25.89(15)
C1 Pt1 N2 C11 -89.97(14)
N1 Pt1 N2 C11 -87.5(3)
Cl1 Pt1 N2 C11 96.14(13)
C1 Pt1 N2 C10 26.61(14)
N1 Pt1 N2 C10 29.1(3)
Cl1 Pt1 N2 C10 -147.28(12)
N2 Pt1 C1 C2 171.21(19)
N1 Pt1 C1 C2 -8.11(17)
N2 Pt1 C1 C6 -15.46(17)
N1 Pt1 C1 C6 165.22(18)
C6 C1 C2 C3 0.1(3)
Pt1 C1 C2 C3 173.16(17)
C6 C1 C2 C7 179.5(2)
Pt1 C1 C2 C7 -7.4(3)
C1 C2 C3 C4 0.2(3)
C7 C2 C3 C4 -179.1(2)
C2 C3 C4 C5 0.7(3)
C2 C3 C4 C13 -174.7(2)
C3 C4 C5 C6 -1.9(3)
C13 C4 C5 C6 173.5(2)
C4 C5 C6 C1 2.2(3)
C4 C5 C6 C10 -171.2(2)
C2 C1 C6 C5 -1.4(3)
Pt1 C1 C6 C5 -174.56(16)
C2 C1 C6 C10 172.9(2)
Pt1 C1 C6 C10 -0.3(3)
C1 C2 C7 N1 25.0(3)
C3 C2 C7 N1 -155.7(2)
C9 N1 C7 C2 -154.3(2)
C8 N1 C7 C2 87.6(2)
Pt1 N1 C7 C2 -29.7(2)
C5 C6 C10 N2 -163.2(2)
C1 C6 C10 N2 23.0(3)
C12 N2 C10 C6 -159.13(18)
C11 N2 C10 C6 84.0(2)
Pt1 N2 C10 C6 -32.9(2)
C14 N3 C13 C4 -173.3(2)
C5 C4 C13 N3 -1.7(3)
C3 C4 C13 N3 173.7(2)
C13 N3 C14 C15 22.1(4)
C13 N3 C14 C19 -162.6(2)
C19 C14 C15 C16 -0.6(4)
N3 C14 C15 C16 174.5(2)
C14 C15 C16 C17 -0.1(4)
C15 C16 C17 C18 1.1(4)
C15 C16 C17 Cl2 -178.12(18)
C16 C17 C18 C19 -1.4(4)
Cl2 C17 C18 C19 177.80(19)
C17 C18 C19 C14 0.7(4)
C15 C14 C19 C18 0.3(4)
N3 C14 C19 C18 -175.4(2)
